data_4346217
loop_
_publ_author_name
'Toma, Oksana'
'Mercier, Nicolas'
'Allain, Magali'
'Kassiba, Abdel Adi'
'Bellat, Jean-Pierre'
'Weber, Guy'
'Bezverkhyy, Igor'

_publ_section_title
;
 Photo- and thermochromic and adsorption properties of porous coordination
 polymers based on bipyridinium carboxylate ligands.
;
_journal_issue 18
_journal_name_full 'Inorganic chemistry'
_journal_page_first 8923
_journal_page_last 8930
_journal_paper_doi 10.1021/acs.inorgchem.5b00975
_journal_volume 54
_journal_year 2015
_chemical_formula_moiety 'C139 H121 N11 O52 Zn10'
_chemical_formula_sum 'C139 H121 N11 O52 Zn10'
_chemical_formula_weight 3431.17
_space_group_IT_number 2
_space_group_name_Hall '-P 1'
_space_group_name_H-M_alt 'P -1'
_symmetry_cell_setting triclinic
_symmetry_space_group_name_Hall '-P 1'
_symmetry_space_group_name_H-M 'P -1'
_atom_sites_solution_hydrogens mixed
_atom_sites_solution_primary direct
_atom_sites_solution_secondary difmap
_audit_creation_date 2015-04-14T17:33:22-00:00
_audit_creation_method 'WinGX routine CIF_UPDATE'
_cell_angle_alpha 97.64(1)
_cell_angle_beta 92.01(1)
_cell_angle_gamma 115.936(9)
_cell_formula_units_Z 1
_cell_length_a 11.092(1)
_cell_length_b 12.199(2)
_cell_length_c 28.767(5)
_cell_measurement_reflns_used 29919
_cell_measurement_temperature 150(2)
_cell_measurement_theta_max 27.49
_cell_measurement_theta_min 2.47
_cell_volume 3450.4(9)
_computing_cell_refinement 'Dirax/lsq (Duisenberg & Schreurs, 1989-2000)'
_computing_data_collection 'Collect (Nonius BV, 1997-2000)'
_computing_data_reduction 'EvalCCD (Duisenberg & Schreurs 1990-2000)'
_computing_molecular_graphics 'DIAMOND 3.2i (Crystal Impact GbR 2005)'
_computing_publication_material 'WinGX publication routines (Farrugia, 1999)'
_computing_structure_refinement 'SHELXL-97 (Sheldrick, 1997)'
_computing_structure_solution 'SHELXS-97 (Sheldrick, 1997)'
_diffrn_ambient_temperature 150(2)
_diffrn_detector_area_resol_mean 9
_diffrn_measured_fraction_theta_full 0.981
_diffrn_measured_fraction_theta_max 0.964
_diffrn_measurement_device_type KappaCCD
_diffrn_measurement_method CCD
_diffrn_radiation_monochromator 'horizontally mounted graphite crystal'
_diffrn_radiation_probe x-ray
_diffrn_radiation_type MoK\a
_diffrn_radiation_wavelength 0.71073
_diffrn_reflns_av_R_equivalents 0.0363
_diffrn_reflns_limit_h_max 14
_diffrn_reflns_limit_h_min -14
_diffrn_reflns_limit_k_max 15
_diffrn_reflns_limit_k_min -15
_diffrn_reflns_limit_l_max 37
_diffrn_reflns_limit_l_min -37
_diffrn_reflns_number 70708
_diffrn_reflns_theta_full 25
_diffrn_reflns_theta_max 27.49
_diffrn_reflns_theta_min 3.31
_exptl_absorpt_coefficient_mu 1.802
_exptl_absorpt_correction_T_max 0.898
_exptl_absorpt_correction_T_min 0.711
_exptl_absorpt_correction_type multi-scan
_exptl_absorpt_process_details
;
 '(SADABS (Sheldrick, Bruker, 2008))'
;
_exptl_crystal_colour colourless
_exptl_crystal_density_diffrn 1.651
_exptl_crystal_density_method 'not measured'
_exptl_crystal_description plate
_exptl_crystal_F_000 1748
_exptl_crystal_size_max 0.38
_exptl_crystal_size_mid 0.3
_exptl_crystal_size_min 0.06
_platon_squeeze_details
;
The unit cell contains dimethylformamide and water molecules which were not
 modelled but the corresponding scattering contribution were take into account
 using SQUEEZE/PLATON procedure. The unit cell contains 2 voids of total volume
 of 460 A3 containing about 184 electrons which can be attributed, in agreement
 with thermal analysis to approximately 3 dimethylformamide and 3 water 
 molecules (the oxygen O24 which has been found by Fourier difference map has
 been counted). The solvent composition was included in the calculation of the
 empirical formula, formula weight, density, linear absorption coefficient and 
 F(000).
;
_refine_diff_density_max 1.96
_refine_diff_density_min -0.888
_refine_ls_extinction_method none
_refine_ls_goodness_of_fit_ref 1.042
_refine_ls_hydrogen_treatment constr
_refine_ls_matrix_type full
_refine_ls_number_parameters 948
_refine_ls_number_reflns 15266
_refine_ls_number_restraints 0
_refine_ls_restrained_S_all 1.042
_refine_ls_R_factor_all 0.0833
_refine_ls_R_factor_gt 0.0547
_refine_ls_shift/su_max 0.001
_refine_ls_structure_factor_coef Fsqd
_refine_ls_weighting_details 'calc w=1/[\s^2^(Fo^2^)+(0.0712P)^2^+7.7258P] where P=(Fo^2^+2Fc^2^)/3'
_refine_ls_weighting_scheme calc
_refine_ls_wR_factor_gt 0.1391
_refine_ls_wR_factor_ref 0.1506
_reflns_number_gt 10772
_reflns_number_total 15266
_reflns_threshold_expression >2sigma(I)
_cod_data_source_file ic5b00975_si_002.cif
_cod_data_source_block compound_(3)
_cod_database_code 4346217

loop_
_symmetry_equiv_pos_as_xyz
'x, y, z'
'-x, -y, -z'

loop_
_atom_site_label
_atom_site_type_symbol
_atom_site_fract_x
_atom_site_fract_y
_atom_site_fract_z
_atom_site_U_iso_or_equiv
_atom_site_adp_type
_atom_site_occupancy
_atom_site_calc_flag
_atom_site_refinement_flags
C1 C -0.7297(5) -0.0532(5) 0.8524(2) 0.0558(16) Uani 1 d .
H1 H -0.7844 -0.0167 0.8451 0.067 Uiso 1 calc R
C2 C -0.5926(5) 0.0175(5) 0.8579(2) 0.0516(14) Uani 1 d .
H2 H -0.5561 0.0999 0.854 0.062 Uiso 1 calc R
C3 C -0.5092(4) -0.0339(4) 0.86914(17) 0.0357(10) Uani 1 d .
C4 C -0.5677(5) -0.1541(5) 0.8762(2) 0.0491(14) Uani 1 d .
H4 H -0.5146 -0.1905 0.8856 0.059 Uiso 1 calc R
C5 C -0.7067(4) -0.2212(5) 0.8693(2) 0.0442(12) Uani 1 d .
H5 H -0.7451 -0.3036 0.8733 0.053 Uiso 1 calc R
C6 C -0.3607(4) 0.0399(4) 0.87087(17) 0.0334(10) Uani 1 d .
C7 C -0.3078(4) 0.1150(4) 0.83808(19) 0.0401(11) Uani 1 d .
H7 H -0.3657 0.1204 0.8153 0.048 Uiso 1 calc R
C8 C -0.1711(5) 0.1825(4) 0.83806(18) 0.0406(11) Uani 1 d .
H8 H -0.1374 0.2334 0.8156 0.049 Uiso 1 calc R
C9 C -0.2695(5) 0.0352(6) 0.9044(2) 0.0596(17) Uani 1 d .
H9 H -0.3008 -0.0154 0.9271 0.072 Uiso 1 calc R
C10 C -0.1334(5) 0.1053(6) 0.9037(2) 0.0560(16) Uani 1 d .
H10 H -0.0729 0.1043 0.9266 0.067 Uiso 1 calc R
C11 C 0.0576(4) 0.2473(4) 0.86818(18) 0.0339(10) Uani 1 d .
C12A C 0.1321(12) 0.3563(12) 0.8984(6) 0.042(3) Uani 0.412(12) d P
H12A H 0.0938 0.3806 0.9235 0.05 Uiso 0.412(12) calc PR
C12B C 0.1029(9) 0.3711(8) 0.8676(5) 0.048(3) Uani 0.588(12) d P
H12B H 0.0441 0.407 0.8698 0.057 Uiso 0.588(12) calc PR
C13A C 0.2651(15) 0.4302(14) 0.8914(7) 0.051(4) Uani 0.412(12) d P
H13A H 0.3115 0.5089 0.909 0.061 Uiso 0.412(12) calc PR
C13B C 0.2380(10) 0.4412(9) 0.8635(5) 0.050(3) Uani 0.588(12) d P
H13B H 0.2702 0.5254 0.863 0.06 Uiso 0.588(12) calc PR
C14 C 0.3252(4) 0.3898(4) 0.8603(2) 0.0408(12) Uani 1 d .
C15A C 0.2583(16) 0.2700(17) 0.8339(9) 0.064(3) Uani 0.412(12) d P
H15A H 0.3058 0.2368 0.8157 0.077 Uiso 0.412(12) calc PR
C15B C 0.2782(11) 0.2650(11) 0.8655(6) 0.064(3) Uani 0.588(12) d P
H15B H 0.3379 0.2305 0.8669 0.077 Uiso 0.588(12) calc PR
C16A C 0.1219(15) 0.2024(14) 0.8353(9) 0.066(6) Uani 0.412(12) d P
H16A H 0.0734 0.1282 0.8149 0.079 Uiso 0.412(12) calc PR
C16B C 0.1412(10) 0.1936(10) 0.8686(6) 0.060(4) Uani 0.588(12) d P
H16B H 0.1081 0.1103 0.871 0.072 Uiso 0.588(12) calc PR
C17 C 0.4722(5) 0.4704(5) 0.8530(2) 0.0462(13) Uani 1 d .
C18A C 0.0222(7) 0.8670(7) 0.5802(3) 0.053(2) Uani 0.730(7) d P
H18A H 0.0757 0.8261 0.5757 0.064 Uiso 0.730(7) calc PR
C18B C 0.0225(15) 0.9459(15) 0.6303(6) 0.032(4) Uani 0.270(7) d P
H18B H 0.081 0.9689 0.6577 0.039 Uiso 0.270(7) calc PR
C19A C -0.1146(6) 0.7994(6) 0.5832(3) 0.049(2) Uani 0.730(7) d P
H19A H -0.1512 0.7143 0.5822 0.059 Uiso 0.730(7) calc PR
C19B C -0.1122(16) 0.8727(19) 0.6312(6) 0.041(5) Uani 0.270(7) d P
H19B H -0.1475 0.835 0.6569 0.05 Uiso 0.270(7) calc PR
C20 C -0.1973(4) 0.8584(5) 0.58768(18) 0.0400(11) Uani 1 d .
C21A C -0.1391(6) 0.9804(7) 0.5816(3) 0.0415(18) Uani 0.730(7) d P
H21A H -0.1925 1.021 0.5789 0.05 Uiso 0.730(7) calc PR
C21B C -0.1413(18) 0.920(2) 0.5559(7) 0.048(6) Uani 0.270(7) d P
H21B H -0.1948 0.9203 0.5303 0.058 Uiso 0.270(7) calc PR
C22A C -0.0003(7) 1.0433(8) 0.5795(3) 0.0457(19) Uani 0.730(7) d P
H22A H 0.0367 1.1251 0.5748 0.055 Uiso 0.730(7) calc PR
C22B C -0.004(2) 0.986(2) 0.5580(9) 0.0457(19) Uani 0.270(7) d P
H22B H 0.0257 1.0355 0.5348 0.055 Uiso 0.270(7) calc PR
C23 C -0.3441(4) 0.7877(4) 0.59146(17) 0.0356(10) Uani 1 d .
C24 C -0.3898(5) 0.6919(5) 0.61773(19) 0.0454(12) Uani 1 d .
H24 H -0.3288 0.6705 0.6322 0.054 Uiso 1 calc R
C25 C -0.5249(5) 0.6291(5) 0.62230(19) 0.0428(12) Uani 1 d .
H25 H -0.5547 0.5655 0.64 0.051 Uiso 1 calc R
C26 C -0.5728(4) 0.7491(5) 0.57544(17) 0.0389(11) Uani 1 d .
H26 H -0.6359 0.7675 0.5606 0.047 Uiso 1 calc R
C27 C -0.4380(4) 0.8155(5) 0.57025(18) 0.0392(11) Uani 1 d .
H27 H -0.4107 0.879 0.5524 0.047 Uiso 1 calc R
C28 C -0.7569(4) 0.5949(4) 0.60909(15) 0.0336(10) Uani 1 d .
C29 C -0.8176(5) 0.4687(5) 0.60638(18) 0.0416(11) Uani 1 d .
H29 H -0.7702 0.4229 0.5993 0.05 Uiso 1 calc R
C30 C -0.9528(5) 0.4114(5) 0.61465(19) 0.0454(12) Uani 1 d .
H30 H -0.9971 0.326 0.6125 0.054 Uiso 1 calc R
C31 C -1.0210(5) 0.4805(5) 0.62598(17) 0.0428(12) Uani 1 d .
C32 C -0.9570(5) 0.6065(5) 0.62889(19) 0.0464(13) Uani 1 d .
H32 H -1.0033 0.653 0.6366 0.056 Uiso 1 calc R
C33 C -0.8227(5) 0.6644(5) 0.62036(19) 0.0438(12) Uani 1 d .
H33 H -0.7784 0.7498 0.6224 0.053 Uiso 1 calc R
C34 C -1.1686(5) 0.4172(6) 0.6350(2) 0.0542(15) Uani 1 d .
C35 C 0.7127(5) 0.8667(4) 0.77728(18) 0.0385(11) Uani 1 d .
C36 C 0.6395(4) 0.9047(4) 0.74258(16) 0.0319(10) Uani 1 d .
C37 C 0.4995(4) 0.8510(4) 0.73782(17) 0.0348(10) Uani 1 d .
H37 H 0.4513 0.7902 0.7554 0.042 Uiso 1 calc R
C38 C 0.4315(4) 0.8879(4) 0.70691(17) 0.0360(10) Uani 1 d .
H38 H 0.3378 0.8516 0.7038 0.043 Uiso 1 calc R
C39 C 0.5030(4) 0.9795(4) 0.68027(16) 0.0305(9) Uani 1 d .
C40 C 0.6435(4) 1.0334(4) 0.68479(17) 0.0337(10) Uani 1 d .
H40 H 0.6917 1.0949 0.6675 0.04 Uiso 1 calc R
C41 C 0.7118(4) 0.9943(4) 0.71564(18) 0.0363(11) Uani 1 d .
H41 H 0.8053 1.0282 0.7181 0.044 Uiso 1 calc R
C42 C 0.4266(5) 1.0205(4) 0.64818(16) 0.0343(10) Uani 1 d .
C43 C 0.3310(5) 1.3020(4) 0.67358(18) 0.0373(11) Uani 1 d .
C44 C 0.2492(5) 1.3519(4) 0.70183(18) 0.0377(11) Uani 1 d .
C45 C 0.1123(5) 1.2765(4) 0.70376(17) 0.0357(10) Uani 1 d .
H45 H 0.0737 1.1951 0.6884 0.043 Uiso 1 calc R
C46 C 0.0328(4) 1.3210(4) 0.72820(16) 0.0331(10) Uani 1 d .
H46 H -0.0583 1.2699 0.7289 0.04 Uiso 1 calc R
C47 C 0.0905(4) 1.4426(4) 0.75163(17) 0.0360(10) Uani 1 d .
C48 C 0.2265(5) 1.5180(5) 0.7502(2) 0.0463(13) Uani 1 d .
H48 H 0.2649 1.5996 0.7654 0.056 Uiso 1 calc R
C49 C 0.3050(5) 1.4730(4) 0.7263(2) 0.0442(12) Uani 1 d .
H49 H 0.3966 1.5238 0.7264 0.053 Uiso 1 calc R
C50 C 0.0051(4) 1.4919(4) 0.77873(16) 0.0347(10) Uani 1 d .
C51 C 0.4414(5) 1.3102(5) 0.55788(18) 0.0440(12) Uani 1 d .
C52 C 0.4696(5) 1.4079(4) 0.52741(15) 0.0334(10) Uani 1 d .
C53 C 0.6037(5) 1.4805(5) 0.52013(16) 0.0387(11) Uani 1 d .
H53 H 0.6725 1.4667 0.5333 0.046 Uiso 1 calc R
C54 C 0.6333(5) 1.5735(5) 0.49304(15) 0.0375(11) Uani 1 d .
H54 H 0.7223 1.6233 0.4886 0.045 Uiso 1 calc R
C55 C 0.9126(4) 0.5274(4) 0.90751(15) 0.0305(10) Uani 1 d .
C56 C 0.9578(4) 0.5142(4) 0.95581(15) 0.0319(10) Uani 1 d .
C57 C 1.0709(5) 0.6088(5) 0.98242(16) 0.0381(11) Uani 1 d .
H57 H 1.1183 0.6819 0.9708 0.046 Uiso 1 calc R
C58 C 1.1144(4) 0.5955(4) 1.02636(16) 0.0369(11) Uani 1 d .
H58 H 1.191 0.659 1.0438 0.044 Uiso 1 calc R
C59 C 0.8891(5) 0.8419(4) 0.90988(15) 0.0343(10) Uani 1 d .
C60 C 0.9465(4) 0.9205(4) 0.95744(15) 0.0331(10) Uani 1 d .
C61 C 1.0846(5) 0.9963(5) 0.96609(16) 0.0385(11) Uani 1 d .
H61 H 1.1408 0.9931 0.9432 0.046 Uiso 1 calc R
C62 C 1.1395(5) 1.0768(5) 1.00852(16) 0.0378(11) Uani 1 d .
H62 H 1.2317 1.1279 1.0142 0.045 Uiso 1 calc R
C63 C 1.0571(8) 0.8347(6) 0.7393(2) 0.078(2) Uani 1 d .
H63A H 0.9806 0.786 0.7158 0.094 Uiso 1 calc R
H63B H 1.1201 0.7991 0.7367 0.094 Uiso 1 calc R
C64 C 1.1243(14) 0.9659(10) 0.7306(5) 0.188(8) Uani 1 d .
H64A H 1.0665 1.0045 0.7377 0.282 Uiso 1 calc R
H64B H 1.1413 0.9669 0.6981 0.282 Uiso 1 calc R
H64C H 1.208 1.0103 0.7504 0.282 Uiso 1 calc R
C65 C 0.5712(5) 1.2605(4) 0.74579(17) 0.0393(11) Uani 1 d .
H65 H 0.4962 1.188 0.7325 0.047 Uiso 1 calc R
N1 N -0.0873(3) 0.1752(3) 0.86995(14) 0.0324(8) Uani 1 d .
N2 N -0.7882(3) -0.1728(4) 0.85720(15) 0.0378(9) Uani 1 d .
N3 N 0.0791(4) 0.9912(4) 0.58377(18) 0.0502(12) Uani 1 d .
N4 N -0.6142(3) 0.6585(3) 0.60148(13) 0.0314(8) Uani 1 d .
O1 O 0.5024(3) 0.5768(3) 0.85013(17) 0.0628(12) Uani 1 d .
O2 O 0.5542(4) 0.4258(4) 0.8561(2) 0.0793(15) Uani 1 d .
O3 O -1.2270(4) 0.4837(4) 0.64578(14) 0.0638(12) Uani 1 d .
O4 O -1.2264(4) 0.3019(4) 0.63055(17) 0.0706(13) Uani 1 d .
O5 O 0.6381(3) 0.7811(3) 0.79881(12) 0.0432(8) Uani 1 d .
O6 O 0.8378(4) 0.9233(3) 0.78410(17) 0.0617(11) Uani 1 d .
O7 O 0.3031(3) 0.9564(3) 0.63769(13) 0.0454(9) Uani 1 d .
O8 O 0.4883(3) 1.1188(3) 0.63173(12) 0.0400(8) Uani 1 d .
O9 O 0.2752(4) 1.1889(3) 0.65713(13) 0.0481(9) Uani 1 d .
O10 O 0.4493(3) 1.3774(3) 0.66720(12) 0.0391(8) Uani 1 d .
O11 O -0.1064(3) 1.4148(3) 0.78894(11) 0.0344(7) Uani 1 d .
O12 O 0.0541(3) 1.6071(3) 0.78973(13) 0.0457(9) Uani 1 d .
O13 O 0.3202(4) 1.2384(4) 0.56086(15) 0.0603(11) Uani 1 d .
O14 O 0.5420(4) 1.3063(4) 0.57820(12) 0.0504(9) Uani 1 d .
O15 O 0.8090(3) 0.4378(3) 0.88542(10) 0.0366(7) Uani 1 d .
O16 O 0.9831(3) 0.6252(3) 0.89280(12) 0.0455(9) Uani 1 d .
O17 O 0.7628(3) 0.7721(3) 0.90397(11) 0.0435(8) Uani 1 d .
O18 O 0.9669(3) 0.8515(3) 0.87844(10) 0.0375(7) Uani 1 d .
O19 O 0.7903(3) 0.6098(3) 0.81060(9) 0.0247(6) Uani 1 d .
H19 H 0.7798 0.5978 0.7767 0.037 Uiso 1 d R
O20 O 1.0131(3) 0.8326(3) 0.78531(10) 0.0339(7) Uani 1 d .
H20 H 0.9552 0.8798 0.7849 0.051 Uiso 1 d R
O21 O 0.6328(3) 1.3282(3) 0.71913(11) 0.0415(8) Uani 1 d .
O22 O 0.5982(3) 1.2781(3) 0.78978(12) 0.0432(8) Uani 1 d .
O23 O 0.3232(6) 0.9983(5) 0.53583(19) 0.1030(18) Uani 1 d .
H23 H 0.4208 1.0056 0.5248 0.155 Uiso 1 d .
O24 O 0.7060(4) 0.6066(3) 0.71892(12) 0.0484(9) Uani 1 d .
Zn1 Zn 0.68440(4) 0.68858(4) 0.839893(17) 0.02654(12) Uani 1 d .
Zn2 Zn 0.74020(5) 0.43871(5) 0.821395(17) 0.03039(13) Uani 1 d .
Zn3 Zn 0.99922(4) 0.71540(4) 0.835157(17) 0.02584(12) Uani 1 d .
Zn4 Zn 0.29018(5) 1.09178(5) 0.59387(2) 0.03378(14) Uani 1 d .
Zn5 Zn 0.58611(5) 1.30869(4) 0.647698(18) 0.02997(13) Uani 1 d .

loop_
_atom_site_aniso_label
_atom_site_aniso_U_11
_atom_site_aniso_U_22
_atom_site_aniso_U_33
_atom_site_aniso_U_23
_atom_site_aniso_U_13
_atom_site_aniso_U_12
C1 0.019(2) 0.031(3) 0.107(5) 0.003(3) -0.008(3) 0.006(2)
C2 0.030(3) 0.025(2) 0.093(4) 0.006(3) -0.006(3) 0.007(2)
C3 0.019(2) 0.036(3) 0.047(3) 0.010(2) 0.0020(18) 0.0071(19)
C4 0.021(2) 0.055(3) 0.074(4) 0.034(3) 0.004(2) 0.014(2)
C5 0.020(2) 0.040(3) 0.069(3) 0.026(3) 0.004(2) 0.005(2)
C6 0.019(2) 0.030(2) 0.049(3) 0.007(2) 0.0025(18) 0.0094(18)
C7 0.025(2) 0.032(3) 0.059(3) 0.015(2) -0.006(2) 0.007(2)
C8 0.031(2) 0.033(3) 0.050(3) 0.015(2) -0.002(2) 0.005(2)
C9 0.022(2) 0.081(4) 0.076(4) 0.053(3) 0.005(2) 0.011(3)
C10 0.023(2) 0.067(4) 0.082(4) 0.048(3) 0.006(2) 0.013(3)
C11 0.016(2) 0.025(2) 0.056(3) 0.009(2) 0.0026(19) 0.0048(17)
C12A 0.026(6) 0.035(7) 0.066(10) 0.016(7) 0.015(6) 0.013(5)
C12B 0.023(4) 0.030(5) 0.095(9) 0.010(5) 0.013(5) 0.016(4)
C13A 0.028(7) 0.030(7) 0.073(11) 0.000(7) -0.007(7) -0.003(5)
C13B 0.029(5) 0.022(5) 0.093(9) 0.001(5) 0.004(6) 0.008(4)
C14 0.023(2) 0.028(2) 0.068(3) 0.009(2) 0.008(2) 0.008(2)
C15A 0.026(4) 0.050(4) 0.121(11) 0.017(8) 0.023(7) 0.020(3)
C15B 0.026(4) 0.050(4) 0.121(11) 0.017(8) 0.023(7) 0.020(3)
C16A 0.023(7) 0.026(8) 0.116(16) -0.013(9) 0.026(9) -0.013(6)
C16B 0.024(5) 0.035(6) 0.130(12) 0.030(7) 0.021(7) 0.016(4)
C17 0.025(2) 0.043(3) 0.064(3) 0.002(3) 0.008(2) 0.011(2)
C18A 0.027(3) 0.039(4) 0.092(6) 0.020(4) -0.002(4) 0.011(3)
C18B 0.018(8) 0.038(10) 0.030(8) 0.008(7) -0.005(6) 0.003(7)
C19A 0.021(3) 0.025(3) 0.091(6) 0.015(4) -0.008(3) 0.000(3)
C19B 0.026(9) 0.069(13) 0.044(10) 0.042(10) 0.022(7) 0.024(9)
C20 0.019(2) 0.039(3) 0.055(3) 0.013(2) -0.002(2) 0.006(2)
C21A 0.022(3) 0.036(4) 0.068(6) 0.016(4) 0.005(3) 0.013(3)
C21B 0.023(9) 0.073(16) 0.027(10) 0.014(10) 0.001(7) 0.001(10)
C22A 0.027(3) 0.035(5) 0.077(6) 0.024(4) 0.006(4) 0.012(3)
C22B 0.027(3) 0.035(5) 0.077(6) 0.024(4) 0.006(4) 0.012(3)
C23 0.023(2) 0.035(3) 0.042(3) 0.006(2) -0.0014(18) 0.0064(19)
C24 0.027(2) 0.052(3) 0.056(3) 0.022(3) 0.000(2) 0.013(2)
C25 0.027(2) 0.042(3) 0.055(3) 0.022(2) 0.001(2) 0.008(2)
C26 0.025(2) 0.042(3) 0.049(3) 0.014(2) 0.002(2) 0.013(2)
C27 0.027(2) 0.040(3) 0.049(3) 0.018(2) 0.005(2) 0.010(2)
C28 0.019(2) 0.035(3) 0.034(2) 0.0023(19) 0.0028(17) 0.0011(18)
C29 0.032(3) 0.038(3) 0.054(3) 0.014(2) 0.007(2) 0.012(2)
C30 0.032(3) 0.037(3) 0.055(3) 0.015(2) 0.006(2) 0.002(2)
C31 0.026(2) 0.055(3) 0.036(3) 0.009(2) 0.0047(19) 0.007(2)
C32 0.032(3) 0.049(3) 0.058(3) 0.004(3) 0.011(2) 0.019(2)
C33 0.029(2) 0.031(3) 0.060(3) 0.000(2) 0.006(2) 0.006(2)
C34 0.028(3) 0.080(5) 0.048(3) 0.019(3) 0.002(2) 0.016(3)
C35 0.034(3) 0.032(3) 0.053(3) 0.004(2) 0.001(2) 0.018(2)
C36 0.026(2) 0.024(2) 0.045(3) 0.0029(19) -0.0005(18) 0.0112(18)
C37 0.025(2) 0.026(2) 0.051(3) 0.014(2) 0.008(2) 0.0067(19)
C38 0.022(2) 0.028(2) 0.054(3) 0.011(2) -0.0024(19) 0.0056(18)
C39 0.026(2) 0.021(2) 0.041(2) 0.0058(18) 0.0017(18) 0.0076(18)
C40 0.025(2) 0.025(2) 0.049(3) 0.013(2) 0.0096(19) 0.0071(18)
C41 0.016(2) 0.029(2) 0.062(3) 0.006(2) 0.006(2) 0.0078(18)
C42 0.040(3) 0.022(2) 0.042(3) 0.0061(19) 0.005(2) 0.015(2)
C43 0.037(3) 0.032(3) 0.049(3) 0.020(2) 0.017(2) 0.018(2)
C44 0.032(2) 0.033(3) 0.050(3) 0.016(2) 0.014(2) 0.012(2)
C45 0.033(2) 0.019(2) 0.052(3) 0.007(2) 0.011(2) 0.0085(19)
C46 0.025(2) 0.024(2) 0.045(3) 0.0061(19) 0.0103(19) 0.0059(18)
C47 0.029(2) 0.026(2) 0.049(3) 0.007(2) 0.013(2) 0.0078(19)
C48 0.027(2) 0.029(3) 0.069(4) 0.002(2) 0.021(2) 0.001(2)
C49 0.024(2) 0.029(3) 0.069(3) 0.008(2) 0.017(2) 0.002(2)
C50 0.029(2) 0.033(3) 0.039(2) 0.005(2) 0.0051(19) 0.011(2)
C51 0.041(3) 0.047(3) 0.042(3) 0.016(2) 0.011(2) 0.015(2)
C52 0.038(2) 0.037(3) 0.028(2) 0.0095(19) 0.0046(18) 0.017(2)
C53 0.034(2) 0.057(3) 0.032(2) 0.012(2) 0.0000(19) 0.025(2)
C54 0.027(2) 0.049(3) 0.030(2) 0.012(2) 0.0066(18) 0.010(2)
C55 0.019(2) 0.040(3) 0.033(2) 0.0093(19) 0.0022(17) 0.0125(19)
C56 0.025(2) 0.047(3) 0.029(2) 0.0121(19) 0.0050(17) 0.019(2)
C57 0.031(2) 0.040(3) 0.038(2) 0.016(2) 0.0022(19) 0.007(2)
C58 0.025(2) 0.041(3) 0.034(2) 0.010(2) -0.0037(18) 0.005(2)
C59 0.040(3) 0.030(2) 0.027(2) 0.0013(18) 0.0032(19) 0.011(2)
C60 0.033(2) 0.029(2) 0.030(2) -0.0006(18) -0.0001(18) 0.0091(19)
C61 0.041(3) 0.048(3) 0.028(2) 0.006(2) 0.0095(19) 0.021(2)
C62 0.033(2) 0.044(3) 0.030(2) 0.002(2) 0.0017(19) 0.013(2)
C63 0.116(6) 0.068(4) 0.062(4) 0.030(3) 0.056(4) 0.042(4)
C64 0.289(16) 0.129(9) 0.243(14) 0.146(10) 0.231(14) 0.137(11)
C65 0.035(3) 0.026(2) 0.043(3) 0.003(2) -0.010(2) 0.003(2)
N1 0.0196(17) 0.0261(19) 0.050(2) 0.0102(17) 0.0066(16) 0.0078(15)
N2 0.0165(17) 0.033(2) 0.055(2) 0.0046(18) -0.0025(16) 0.0042(16)
N3 0.022(2) 0.038(2) 0.087(3) 0.023(2) -0.001(2) 0.0072(18)
N4 0.0226(18) 0.029(2) 0.036(2) 0.0037(16) 0.0034(15) 0.0057(15)
O1 0.0257(18) 0.037(2) 0.123(4) 0.023(2) 0.023(2) 0.0075(16)
O2 0.043(2) 0.068(3) 0.141(5) 0.041(3) 0.032(3) 0.030(2)
O3 0.034(2) 0.097(3) 0.055(2) 0.014(2) 0.0143(17) 0.023(2)
O4 0.0268(19) 0.068(3) 0.101(3) 0.044(3) 0.004(2) -0.001(2)
O5 0.044(2) 0.046(2) 0.050(2) 0.0148(17) 0.0069(16) 0.0274(17)
O6 0.035(2) 0.042(2) 0.108(3) 0.024(2) -0.013(2) 0.0146(17)
O7 0.0325(18) 0.0330(19) 0.071(2) 0.0129(17) -0.0037(16) 0.0139(15)
O8 0.0438(19) 0.0270(17) 0.0458(19) 0.0124(14) 0.0060(15) 0.0109(15)
O9 0.055(2) 0.0263(18) 0.068(2) 0.0188(17) 0.0375(19) 0.0175(16)
O10 0.0286(17) 0.0341(18) 0.057(2) 0.0122(15) 0.0146(15) 0.0140(14)
O11 0.0225(15) 0.0291(17) 0.0452(18) 0.0083(14) 0.0093(13) 0.0047(13)
O12 0.0316(17) 0.0262(18) 0.070(2) -0.0003(16) 0.0189(16) 0.0060(14)
O13 0.047(2) 0.056(2) 0.072(3) 0.034(2) 0.0085(19) 0.011(2)
O14 0.054(2) 0.070(3) 0.046(2) 0.0333(19) 0.0164(17) 0.037(2)
O15 0.0248(16) 0.048(2) 0.0283(15) 0.0104(14) 0.0015(12) 0.0080(15)
O16 0.0339(18) 0.046(2) 0.0445(19) 0.0173(16) -0.0101(15) 0.0055(16)
O17 0.0368(19) 0.050(2) 0.0273(16) -0.0033(14) 0.0047(13) 0.0067(16)
O18 0.0419(18) 0.0361(18) 0.0266(15) -0.0016(13) 0.0069(14) 0.0118(15)
O19 0.0219(14) 0.0275(15) 0.0229(13) 0.0034(11) 0.0030(11) 0.0098(12)
O20 0.0282(16) 0.0377(18) 0.0342(16) 0.0118(14) 0.0114(13) 0.0111(14)
O21 0.0304(17) 0.0406(19) 0.0401(18) 0.0133(15) -0.0024(14) 0.0022(15)
O22 0.0352(18) 0.0351(19) 0.046(2) 0.0131(15) -0.0047(15) 0.0022(15)
O23 0.104(4) 0.104(4) 0.078(4) -0.028(3) -0.014(3) 0.039(4)
O24 0.055(2) 0.043(2) 0.044(2) 0.0085(16) -0.0079(16) 0.0200(18)
Zn1 0.0161(2) 0.0269(3) 0.0311(3) 0.0033(2) 0.00184(18) 0.00507(19)
Zn2 0.0253(3) 0.0263(3) 0.0331(3) 0.0042(2) -0.0054(2) 0.0065(2)
Zn3 0.0165(2) 0.0264(3) 0.0305(2) 0.00404(19) 0.00168(18) 0.00597(19)
Zn4 0.0159(2) 0.0313(3) 0.0506(3) 0.0148(2) 0.0020(2) 0.0052(2)
Zn5 0.0197(2) 0.0251(3) 0.0416(3) 0.0122(2) 0.0053(2) 0.0047(2)

loop_
_atom_type_symbol
_atom_type_description
_atom_type_scat_dispersion_real
_atom_type_scat_dispersion_imag
_atom_type_scat_source
C C 0.0033 0.0016 'International Tables Vol C Tables 4.2.6.8 and 6.1.1.4'
H H 0 0 'International Tables Vol C Tables 4.2.6.8 and 6.1.1.4'
N N 0.0061 0.0033 'International Tables Vol C Tables 4.2.6.8 and 6.1.1.4'
O O 0.0106 0.006 'International Tables Vol C Tables 4.2.6.8 and 6.1.1.4'
Zn Zn 0.2839 1.4301 'International Tables Vol C Tables 4.2.6.8 and 6.1.1.4'

loop_
_geom_angle_atom_site_label_1
_geom_angle_atom_site_label_2
_geom_angle_atom_site_label_3
_geom_angle
_geom_angle_site_symmetry_1
_geom_angle_site_symmetry_3
N2 C1 C2 122.9(5) . .
N2 C1 H1 118.6 . .
C2 C1 H1 118.6 . .
C1 C2 C3 119.8(5) . .
C1 C2 H2 120.1 . .
C3 C2 H2 120.1 . .
C4 C3 C2 118.0(4) . .
C4 C3 C6 122.4(4) . .
C2 C3 C6 119.5(4) . .
C3 C4 C5 119.3(5) . .
C3 C4 H4 120.3 . .
C5 C4 H4 120.3 . .
N2 C5 C4 123.0(5) . .
N2 C5 H5 118.5 . .
C4 C5 H5 118.5 . .
C7 C6 C9 117.1(4) . .
C7 C6 C3 119.9(4) . .
C9 C6 C3 123.1(4) . .
C6 C7 C8 121.4(4) . .
C6 C7 H7 119.3 . .
C8 C7 H7 119.3 . .
N1 C8 C7 120.1(4) . .
N1 C8 H8 119.9 . .
C7 C8 H8 119.9 . .
C10 C9 C6 119.9(5) . .
C10 C9 H9 120 . .
C6 C9 H9 120 . .
N1 C10 C9 120.3(5) . .
N1 C10 H10 119.8 . .
C9 C10 H10 119.8 . .
C16B C11 C12B 122.6(7) . .
C16B C11 C12A 100.9(9) . .
C12B C11 C12A 42.7(6) . .
C16B C11 C16A 42.8(9) . .
C12B C11 C16A 108.2(9) . .
C12A C11 C16A 119.4(9) . .
C16B C11 N1 120.8(6) . .
C12B C11 N1 116.5(5) . .
C12A C11 N1 121.8(6) . .
C16A C11 N1 118.8(7) . .
C11 C12A C13A 119.7(12) . .
C11 C12A H12A 120.1 . .
C13A C12A H12A 120.1 . .
C11 C12B C13B 118.3(8) . .
C11 C12B H12B 120.9 . .
C13B C12B H12B 120.9 . .
C14 C13A C12A 120.5(12) . .
C14 C13A H13A 119.7 . .
C12A C13A H13A 119.7 . .
C14 C13B C12B 121.5(8) . .
C14 C13B H13B 119.3 . .
C12B C13B H13B 119.3 . .
C13A C14 C13B 39.1(7) . .
C13A C14 C15A 120.9(10) . .
C13B C14 C15A 109.1(9) . .
C13A C14 C15B 102.8(9) . .
C13B C14 C15B 118.8(7) . .
C15A C14 C15B 39.2(8) . .
C13A C14 C17 120.6(7) . .
C13B C14 C17 119.2(6) . .
C15A C14 C17 118.5(8) . .
C15B C14 C17 122.0(6) . .
C16A C15A C14 119.3(15) . .
C16A C15A H15A 120.4 . .
C14 C15A H15A 120.4 . .
C16B C15B C14 119.5(10) . .
C16B C15B H15B 120.3 . .
C14 C15B H15B 120.3 . .
C15A C16A C11 118.7(14) . .
C15A C16A H16A 120.7 . .
C11 C16A H16A 120.7 . .
C11 C16B C15B 118.9(9) . .
C11 C16B H16B 120.5 . .
C15B C16B H16B 120.5 . .
O1 C17 O2 124.9(5) . .
O1 C17 C14 116.5(4) . .
O2 C17 C14 118.0(5) . .
N3 C18A C19A 121.1(7) . .
N3 C18A C22B 39.4(8) . .
C19A C18A C22B 91.6(8) . .
N3 C18A H18A 119.4 . .
C19A C18A H18A 119.4 . .
C22B C18A H18A 139.3 . .
C19B C18B N3 120.7(13) . .
C19B C18B H18B 119.6 . .
N3 C18B H18B 119.6 . .
C18A C19A C20 120.2(6) . .
C18A C19A H19A 119.9 . .
C20 C19A H19A 119.9 . .
C18B C19B C20 114.4(12) . .
C18B C19B H19B 122.8 . .
C20 C19B H19B 122.8 . .
C21B C20 C21A 42.4(11) . .
C21B C20 C19A 90.1(13) . .
C21A C20 C19A 115.7(5) . .
C21B C20 C19B 118.1(11) . .
C21A C20 C19B 97.9(9) . .
C19A C20 C19B 64.4(8) . .
C21B C20 C23 128.0(9) . .
C21A C20 C23 122.6(5) . .
C19A C20 C23 121.1(5) . .
C19B C20 C23 113.0(7) . .
C20 C21A C22A 120.2(6) . .
C20 C21A H21A 119.9 . .
C22A C21A H21A 119.9 . .
C20 C21B C22B 121.9(18) . .
C20 C21B H21B 119 . .
C22B C21B H21B 119 . .
N3 C22A C21A 122.3(7) . .
N3 C22A H22A 118.8 . .
C21A C22A H22A 118.8 . .
N3 C22B C21B 130(2) . .
N3 C22B C18A 48.7(9) . .
C21B C22B C18A 91.9(16) . .
N3 C22B H22B 114.8 . .
C21B C22B H22B 114.8 . .
C18A C22B H22B 138.4 . .
C27 C23 C24 118.0(4) . .
C27 C23 C20 121.9(4) . .
C24 C23 C20 120.1(4) . .
C25 C24 C23 120.1(5) . .
C25 C24 H24 120 . .
C23 C24 H24 120 . .
N4 C25 C24 120.7(4) . .
N4 C25 H25 119.6 . .
C24 C25 H25 119.6 . .
N4 C26 C27 121.1(4) . .
N4 C26 H26 119.5 . .
C27 C26 H26 119.5 . .
C23 C27 C26 119.9(5) . .
C23 C27 H27 120 . .
C26 C27 H27 120 . .
C33 C28 C29 122.4(4) . .
C33 C28 N4 118.1(4) . .
C29 C28 N4 119.4(4) . .
C28 C29 C30 117.8(5) . .
C28 C29 H29 121.1 . .
C30 C29 H29 121.1 . .
C31 C30 C29 120.5(5) . .
C31 C30 H30 119.8 . .
C29 C30 H30 119.8 . .
C32 C31 C30 120.2(4) . .
C32 C31 C34 119.7(5) . .
C30 C31 C34 120.1(5) . .
C31 C32 C33 119.8(5) . .
C31 C32 H32 120.1 . .
C33 C32 H32 120.1 . .
C28 C33 C32 119.2(5) . .
C28 C33 H33 120.4 . .
C32 C33 H33 120.4 . .
O4 C34 O3 123.2(5) . .
O4 C34 C31 118.6(6) . .
O3 C34 C31 118.1(6) . .
O4 C34 Zn5 60.4(3) . 1_345
O3 C34 Zn5 62.9(3) . 1_345
C31 C34 Zn5 178.4(4) . 1_345
O6 C35 O5 125.5(5) . .
O6 C35 C36 118.9(5) . .
O5 C35 C36 115.5(4) . .
C37 C36 C41 120.0(4) . .
C37 C36 C35 119.8(4) . .
C41 C36 C35 120.2(4) . .
C38 C37 C36 120.2(4) . .
C38 C37 H37 119.9 . .
C36 C37 H37 119.9 . .
C37 C38 C39 120.4(4) . .
C37 C38 H38 119.8 . .
C39 C38 H38 119.8 . .
C40 C39 C38 119.7(4) . .
C40 C39 C42 121.1(4) . .
C38 C39 C42 119.2(4) . .
C39 C40 C41 119.6(4) . .
C39 C40 H40 120.2 . .
C41 C40 H40 120.2 . .
C36 C41 C40 120.1(4) . .
C36 C41 H41 120 . .
C40 C41 H41 120 . .
O7 C42 O8 120.5(4) . .
O7 C42 C39 119.8(4) . .
O8 C42 C39 119.7(4) . .
O9 C43 O10 125.0(4) . .
O9 C43 C44 117.0(4) . .
O10 C43 C44 117.9(4) . .
C49 C44 C45 118.0(4) . .
C49 C44 C43 122.2(4) . .
C45 C44 C43 119.8(4) . .
C46 C45 C44 121.2(4) . .
C46 C45 H45 119.4 . .
C44 C45 H45 119.4 . .
C45 C46 C47 119.5(4) . .
C45 C46 H46 120.2 . .
C47 C46 H46 120.2 . .
C48 C47 C46 119.7(4) . .
C48 C47 C50 120.3(4) . .
C46 C47 C50 120.0(4) . .
C49 C48 C47 120.5(5) . .
C49 C48 H48 119.8 . .
C47 C48 H48 119.8 . .
C48 C49 C44 121.0(4) . .
C48 C49 H49 119.5 . .
C44 C49 H49 119.5 . .
O12 C50 O11 125.9(4) . .
O12 C50 C47 116.3(4) . .
O11 C50 C47 117.8(4) . .
O13 C51 O14 125.2(5) . .
O13 C51 C52 117.7(5) . .
O14 C51 C52 117.1(4) . .
C54 C52 C53 120.4(4) 2_686 .
C54 C52 C51 121.4(4) 2_686 .
C53 C52 C51 118.2(4) . .
C54 C53 C52 119.5(4) . .
C54 C53 H53 120.2 . .
C52 C53 H53 120.2 . .
C52 C54 C53 120.1(4) 2_686 .
C52 C54 H54 120 2_686 .
C53 C54 H54 120 . .
O16 C55 O15 125.9(4) . .
O16 C55 C56 116.9(4) . .
O15 C55 C56 117.2(4) . .
C57 C56 C58 119.6(4) . 2_767
C57 C56 C55 120.7(4) . .
C58 C56 C55 119.7(4) 2_767 .
C56 C57 C58 120.7(4) . .
C56 C57 H57 119.7 . .
C58 C57 H57 119.7 . .
C57 C58 C56 119.7(4) . 2_767
C57 C58 H58 120.1 . .
C56 C58 H58 120.1 2_767 .
O18 C59 O17 124.4(4) . .
O18 C59 C60 118.5(4) . .
O17 C59 C60 117.1(4) . .
C61 C60 C62 120.6(4) . 2_777
C61 C60 C59 119.3(4) . .
C62 C60 C59 120.0(4) 2_777 .
C62 C61 C60 120.7(4) . .
C62 C61 H61 119.7 . .
C60 C61 H61 119.7 . .
C61 C62 C60 118.8(4) . 2_777
C61 C62 H62 120.6 . .
C60 C62 H62 120.6 2_777 .
O20 C63 C64 109.2(6) . .
O20 C63 H63A 109.8 . .
C64 C63 H63A 109.8 . .
O20 C63 H63B 109.8 . .
C64 C63 H63B 109.8 . .
H63A C63 H63B 108.3 . .
C63 C64 H64A 109.5 . .
C63 C64 H64B 109.5 . .
H64A C64 H64B 109.5 . .
C63 C64 H64C 109.5 . .
H64A C64 H64C 109.5 . .
H64B C64 H64C 109.5 . .
O21 C65 O22 126.5(4) . .
O21 C65 H65 116.8 . .
O22 C65 H65 116.8 . .
C8 N1 C10 121.1(4) . .
C8 N1 C11 118.3(4) . .
C10 N1 C11 120.6(4) . .
C5 N2 C1 116.9(4) . .
C5 N2 Zn3 122.5(3) . 1_345
C1 N2 Zn3 119.8(3) . 1_345
C22B N3 C22A 40.0(12) . .
C22B N3 C18A 91.9(12) . .
C22A N3 C18A 117.9(5) . .
C22B N3 C18B 110.8(13) . .
C22A N3 C18B 92.4(8) . .
C18A N3 C18B 67.2(8) . .
C22B N3 Zn4 135.3(11) . .
C22A N3 Zn4 122.8(4) . .
C18A N3 Zn4 119.3(4) . .
C18B N3 Zn4 110.6(6) . .
C26 N4 C25 120.2(4) . .
C26 N4 C28 120.0(4) . .
C25 N4 C28 119.7(4) . .
C17 O1 Zn1 120.9(3) . .
C17 O2 Zn2 136.8(4) . .
C34 O3 Zn5 87.2(4) . 1_345
C34 O4 Zn5 89.8(4) . 1_345
C35 O5 Zn1 130.4(3) . .
C42 O7 Zn4 92.1(3) . .
C42 O8 Zn5 144.9(3) . .
C42 O8 Zn4 90.2(3) . .
Zn5 O8 Zn4 100.17(13) . .
C43 O9 Zn4 131.3(3) . .
C43 O10 Zn5 118.8(3) . .
C50 O11 Zn2 131.3(3) . 1_465
C50 O12 Zn3 131.3(3) . 1_465
C51 O13 Zn4 115.2(4) . .
C51 O14 Zn5 129.4(3) . .
C55 O15 Zn2 122.1(3) . .
C55 O16 Zn3 142.5(3) . .
C59 O17 Zn1 116.9(3) . .
C59 O18 Zn3 130.6(3) . .
Zn1 O19 Zn2 115.99(13) . .
Zn1 O19 Zn3 110.57(12) . .
Zn2 O19 Zn3 106.46(12) . .
Zn1 O19 H19 113.2 . .
Zn2 O19 H19 100.8 . .
Zn3 O19 H19 109.1 . .
C63 O20 Zn3 131.2(4) . .
C63 O20 H20 102.9 . .
Zn3 O20 H20 122.7 . .
C65 O21 Zn5 127.9(3) . .
C65 O22 Zn2 119.1(3) . 1_565
Zn4 O23 H23 128.1(4) . .
O5 Zn1 O1 97.63(17) . .
O5 Zn1 O17 117.13(16) . .
O1 Zn1 O17 101.71(18) . .
O5 Zn1 O19 112.87(13) . .
O1 Zn1 O19 115.55(15) . .
O17 Zn1 O19 110.95(13) . .
O22 Zn2 O15 114.43(14) 1_545 .
O22 Zn2 O19 131.71(13) 1_545 .
O15 Zn2 O19 111.04(13) . .
O22 Zn2 O11 93.90(14) 1_545 1_645
O15 Zn2 O11 94.57(13) . 1_645
O19 Zn2 O11 97.95(11) . 1_645
O22 Zn2 O2 77.04(17) 1_545 .
O15 Zn2 O2 84.17(17) . .
O19 Zn2 O2 92.44(14) . .
O11 Zn2 O2 169.26(14) 1_645 .
O12 Zn3 O16 97.85(16) 1_645 .
O12 Zn3 O18 170.89(13) 1_645 .
O16 Zn3 O18 88.63(14) . .
O12 Zn3 O20 92.38(14) 1_645 .
O16 Zn3 O20 169.55(14) . .
O18 Zn3 O20 80.97(12) . .
O12 Zn3 O19 92.89(12) 1_645 .
O16 Zn3 O19 93.15(12) . .
O18 Zn3 O19 93.14(12) . .
O20 Zn3 O19 88.42(11) . .
O12 Zn3 N2 86.79(15) 1_645 1_765
O16 Zn3 N2 89.63(14) . 1_765
O18 Zn3 N2 86.86(14) . 1_765
O20 Zn3 N2 88.84(14) . 1_765
O19 Zn3 N2 177.22(14) . 1_765
O23 Zn4 O13 92.3(2) . .
O23 Zn4 O9 173.8(2) . .
O13 Zn4 O9 90.22(16) . .
O23 Zn4 N3 95.3(2) . .
O13 Zn4 N3 101.41(16) . .
O9 Zn4 N3 89.71(18) . .
O23 Zn4 O7 90.2(2) . .
O13 Zn4 O7 167.51(15) . .
O9 Zn4 O7 86.12(14) . .
N3 Zn4 O7 90.52(15) . .
O23 Zn4 O8 89.91(19) . .
O13 Zn4 O8 110.54(14) . .
O9 Zn4 O8 83.92(14) . .
N3 Zn4 O8 147.38(15) . .
O7 Zn4 O8 57.21(11) . .
O14 Zn5 O21 174.49(15) . .
O14 Zn5 O8 85.82(15) . .
O21 Zn5 O8 99.32(13) . .
O14 Zn5 O10 91.56(14) . .
O21 Zn5 O10 84.83(14) . .
O8 Zn5 O10 110.04(13) . .
O14 Zn5 O4 88.79(16) . 1_765
O21 Zn5 O4 93.27(16) . 1_765
O8 Zn5 O4 88.88(16) . 1_765
O10 Zn5 O4 161.06(16) . 1_765
O14 Zn5 O3 87.12(15) . 1_765
O21 Zn5 O3 89.51(14) . 1_765
O8 Zn5 O3 147.94(15) . 1_765
O10 Zn5 O3 101.38(15) . 1_765
O4 Zn5 O3 59.72(17) 1_765 1_765
O14 Zn5 C34 87.61(16) . 1_765
O21 Zn5 C34 91.64(16) . 1_765
O8 Zn5 C34 118.42(19) . 1_765
O10 Zn5 C34 131.32(19) . 1_765
O4 Zn5 C34 29.78(19) 1_765 1_765
O3 Zn5 C34 29.94(19) 1_765 1_765

loop_
_geom_bond_atom_site_label_1
_geom_bond_atom_site_label_2
_geom_bond_distance
_geom_bond_site_symmetry_2
C1 N2 1.341(6) .
C1 C2 1.371(7) .
C1 H1 0.93 .
C2 C3 1.376(7) .
C2 H2 0.93 .
C3 C4 1.368(7) .
C3 C6 1.487(6) .
C4 C5 1.386(6) .
C4 H4 0.93 .
C5 N2 1.337(6) .
C5 H5 0.93 .
C6 C7 1.368(7) .
C6 C9 1.397(7) .
C7 C8 1.374(6) .
C7 H7 0.93 .
C8 N1 1.321(6) .
C8 H8 0.93 .
C9 C10 1.374(7) .
C9 H9 0.93 .
C10 N1 1.343(6) .
C10 H10 0.93 .
C11 C16B 1.350(11) .
C11 C12B 1.370(10) .
C11 C12A 1.375(15) .
C11 C16A 1.398(17) .
C11 N1 1.463(5) .
C12A C13A 1.391(19) .
C12A H12A 0.93 .
C12B C13B 1.382(13) .
C12B H12B 0.93 .
C13A C14 1.303(18) .
C13A H13A 0.93 .
C13B C14 1.363(12) .
C13B H13B 0.93 .
C14 C15A 1.41(2) .
C14 C15B 1.409(13) .
C14 C17 1.532(6) .
C15A C16A 1.38(2) .
C15A H15A 0.93 .
C15B C16B 1.395(15) .
C15B H15B 0.93 .
C16A H16A 0.93 .
C16B H16B 0.93 .
C17 O1 1.206(6) .
C17 O2 1.254(6) .
C18A N3 1.350(8) .
C18A C19A 1.387(9) .
C18A C22B 1.80(2) .
C18A H18A 0.93 .
C18B C19B 1.37(2) .
C18B N3 1.563(16) .
C18B H18B 0.93 .
C19A C20 1.392(9) .
C19A H19A 0.93 .
C19B C20 1.485(18) .
C19B H19B 0.93 .
C20 C21B 1.266(19) .
C20 C21A 1.379(9) .
C20 C23 1.488(6) .
C21A C22A 1.396(9) .
C21A H21A 0.93 .
C21B C22B 1.37(3) .
C21B H21B 0.93 .
C22A N3 1.303(9) .
C22A H22A 0.93 .
C22B N3 1.14(2) .
C22B H22B 0.93 .
C23 C27 1.376(7) .
C23 C24 1.392(7) .
C24 C25 1.374(7) .
C24 H24 0.93 .
C25 N4 1.340(6) .
C25 H25 0.93 .
C26 N4 1.340(6) .
C26 C27 1.378(6) .
C26 H26 0.93 .
C27 H27 0.93 .
C28 C33 1.358(7) .
C28 C29 1.374(7) .
C28 N4 1.466(5) .
C29 C30 1.395(7) .
C29 H29 0.93 .
C30 C31 1.375(8) .
C30 H30 0.93 .
C31 C32 1.371(8) .
C31 C34 1.524(7) .
C32 C33 1.389(7) .
C32 H32 0.93 .
C33 H33 0.93 .
C34 O4 1.250(8) .
C34 O3 1.258(7) .
C34 Zn5 2.516(5) 1_345
C35 O6 1.244(6) .
C35 O5 1.269(6) .
C35 C36 1.505(7) .
C36 C37 1.390(6) .
C36 C41 1.393(7) .
C37 C38 1.385(7) .
C37 H37 0.93 .
C38 C39 1.400(6) .
C38 H38 0.93 .
C39 C40 1.394(6) .
C39 C42 1.503(6) .
C40 C41 1.404(7) .
C40 H40 0.93 .
C41 H41 0.93 .
C42 O7 1.245(6) .
C42 O8 1.260(5) .
C43 O9 1.253(6) .
C43 O10 1.268(5) .
C43 C44 1.503(7) .
C44 C49 1.397(7) .
C44 C45 1.397(6) .
C45 C46 1.387(6) .
C45 H45 0.93 .
C46 C47 1.392(6) .
C46 H46 0.93 .
C47 C48 1.387(6) .
C47 C50 1.514(6) .
C48 C49 1.375(7) .
C48 H48 0.93 .
C49 H49 0.93 .
C50 O12 1.254(5) .
C50 O11 1.258(5) .
C51 O13 1.257(6) .
C51 O14 1.264(6) .
C51 C52 1.502(7) .
C52 C54 1.384(6) 2_686
C52 C53 1.400(7) .
C53 C54 1.389(7) .
C53 H53 0.93 .
C54 C52 1.384(6) 2_686
C54 H54 0.93 .
C55 O16 1.248(5) .
C55 O15 1.258(5) .
C55 C56 1.512(6) .
C56 C57 1.387(7) .
C56 C58 1.403(6) 2_767
C57 C58 1.392(6) .
C57 H57 0.93 .
C58 C56 1.403(6) 2_767
C58 H58 0.93 .
C59 O18 1.253(5) .
C59 O17 1.272(6) .
C59 C60 1.501(6) .
C60 C61 1.392(7) .
C60 C62 1.398(6) 2_777
C61 C62 1.389(6) .
C61 H61 0.93 .
C62 C60 1.398(6) 2_777
C62 H62 0.93 .
C63 O20 1.427(6) .
C63 C64 1.502(11) .
C63 H63A 0.97 .
C63 H63B 0.97 .
C64 H64A 0.96 .
C64 H64B 0.96 .
C64 H64C 0.96 .
C65 O21 1.204(6) .
C65 O22 1.258(6) .
C65 H65 0.93 .
N2 Zn3 2.162(3) 1_345
N3 Zn4 2.101(4) .
O1 Zn1 1.939(3) .
O2 Zn2 2.276(4) .
O3 Zn5 2.242(4) 1_345
O4 Zn5 2.188(4) 1_345
O5 Zn1 1.937(3) .
O7 Zn4 2.255(3) .
O8 Zn5 2.059(3) .
O8 Zn4 2.287(3) .
O9 Zn4 2.089(3) .
O10 Zn5 2.090(3) .
O11 Zn2 2.079(3) 1_465
O12 Zn3 2.030(3) 1_465
O13 Zn4 2.041(4) .
O14 Zn5 2.035(3) .
O15 Zn2 1.972(3) .
O16 Zn3 2.080(3) .
O17 Zn1 1.951(3) .
O18 Zn3 2.107(3) .
O19 Zn1 1.964(3) .
O19 Zn2 1.982(3) .
O19 Zn3 2.135(3) .
O19 H19 0.963 .
O20 Zn3 2.120(3) .
O20 H20 1.0333 .
O21 Zn5 2.058(3) .
O22 Zn2 1.968(3) 1_565
O23 Zn4 2.031(5) .
O23 H23 1.108(6) .
Zn2 O22 1.968(3) 1_545
Zn2 O11 2.079(3) 1_645
Zn3 O12 2.030(3) 1_645
Zn3 N2 2.162(4) 1_765
Zn5 O4 2.188(4) 1_765
Zn5 O3 2.242(4) 1_765
Zn5 C34 2.516(5) 1_765

loop_
_platon_squeeze_void_nr
_platon_squeeze_void_average_x
_platon_squeeze_void_average_y
_platon_squeeze_void_average_z
_platon_squeeze_void_volume
_platon_squeeze_void_count_electrons
_platon_squeeze_void_content
1 0.000 0.500 0.500 139 66 ' '
2 0.500 0.477 1.000 321 118 ' '
